data_4513419
loop_
_publ_author_name
'Lee, Eunji'
'Kim, Younghoon'
'Heo, Jungseok'
'Park, Ki-Min'

_publ_section_title
;
 3D Metal--Organic Framework Based on a Lower-Rim Acid-Functionalized
 Calix[4]arene: Crystal-to-Crystal Transformation upon Lattice Solvent
 Removal
;
_journal_issue 8
_journal_name_full 'Crystal Growth &amp; Design'
_journal_page_first 3556
_journal_paper_doi 10.1021/acs.cgd.5b00746
_journal_volume 15
_journal_year 2015
_chemical_formula_moiety 'C36 H28 O12 Pb2, 2(C3 H7 N O)'
_chemical_formula_sum 'C42 H42 N2 O14 Pb2'
_chemical_formula_weight 1213.16
_chemical_name_systematic
; 
 ? 
;
_space_group_IT_number 14
_symmetry_cell_setting monoclinic
_symmetry_space_group_name_Hall '-P 2ybc'
_symmetry_space_group_name_H-M 'P 1 21/c 1'
_atom_sites_solution_hydrogens geom
_atom_sites_solution_primary direct
_atom_sites_solution_secondary difmap
_audit_creation_method SHELXTL
_cell_angle_alpha 90.00
_cell_angle_beta 97.1440(10)
_cell_angle_gamma 90.00
_cell_formula_units_Z 4
_cell_length_a 10.2394(3)
_cell_length_b 37.7863(10)
_cell_length_c 10.0731(3)
_cell_measurement_reflns_used 9988
_cell_measurement_temperature 173(2)
_cell_measurement_theta_max 28.26
_cell_measurement_theta_min 2.31
_cell_volume 3867.12(19)
_computing_cell_refinement 'Bruker APEX2'
_computing_data_collection 'Bruker APEX2'
_computing_data_reduction 'Bruker APEX2'
_computing_molecular_graphics 'Bruker SHELXTL'
_computing_publication_material 'Bruker SHELXTL'
_computing_structure_refinement 'Bruker SHELXTL'
_computing_structure_solution 'Bruker SHELXTL'
_diffrn_ambient_temperature 173(2)
_diffrn_measured_fraction_theta_full 0.999
_diffrn_measured_fraction_theta_max 0.999
_diffrn_measurement_device_type 'Bruker APEX-II CCD'
_diffrn_measurement_method '\f and \w scans'
_diffrn_radiation_monochromator graphite
_diffrn_radiation_source 'fine-focus sealed tube'
_diffrn_radiation_type MoK\a
_diffrn_radiation_wavelength 0.71073
_diffrn_reflns_av_R_equivalents 0.0481
_diffrn_reflns_av_sigmaI/netI 0.0378
_diffrn_reflns_limit_h_max 13
_diffrn_reflns_limit_h_min -13
_diffrn_reflns_limit_k_max 50
_diffrn_reflns_limit_k_min -50
_diffrn_reflns_limit_l_max 13
_diffrn_reflns_limit_l_min -13
_diffrn_reflns_number 47254
_diffrn_reflns_theta_full 28.32
_diffrn_reflns_theta_max 28.32
_diffrn_reflns_theta_min 2.00
_exptl_absorpt_coefficient_mu 8.772
_exptl_absorpt_correction_T_max 0.4895
_exptl_absorpt_correction_T_min 0.2602
_exptl_absorpt_correction_type multi-scan
_exptl_absorpt_process_details SADABS
_exptl_crystal_colour colourless
_exptl_crystal_density_diffrn 2.084
_exptl_crystal_density_method 'not measured'
_exptl_crystal_description plate
_exptl_crystal_F_000 2336
_exptl_crystal_size_max 0.21
_exptl_crystal_size_mid 0.18
_exptl_crystal_size_min 0.10
_refine_diff_density_max 1.752
_refine_diff_density_min -1.798
_refine_diff_density_rms 0.137
_refine_ls_extinction_method none
_refine_ls_goodness_of_fit_ref 1.082
_refine_ls_hydrogen_treatment constr
_refine_ls_matrix_type full
_refine_ls_number_parameters 570
_refine_ls_number_reflns 9625
_refine_ls_number_restraints 16
_refine_ls_restrained_S_all 1.083
_refine_ls_R_factor_all 0.0384
_refine_ls_R_factor_gt 0.0314
_refine_ls_shift/su_max 0.002
_refine_ls_shift/su_mean 0.000
_refine_ls_structure_factor_coef Fsqd
_refine_ls_weighting_details 'calc w=1/[\s^2^(Fo^2^)+(0.0300P)^2^+14.3954P] where P=(Fo^2^+2Fc^2^)/3'
_refine_ls_weighting_scheme calc
_refine_ls_wR_factor_gt 0.0791
_refine_ls_wR_factor_ref 0.0817
_reflns_number_gt 8546
_reflns_number_total 9625
_reflns_threshold_expression >2sigma(I)
_cod_data_source_file cg5b00746_si_002.cif
_cod_data_source_block 1
_cod_depositor_comments
;
The following automatic conversions were performed:

'_symmetry_cell_setting' value 'Monoclinic' changed to 'monoclinic'
according to
/usr/data/users/saulius/crontab/automatic-downloads/rss-feeds/ACS/lib/dictionaries/cif_core.dic
dictionary named 'cif_core.dic' version 2.4.2 from 2011-04-26.

Automatic conversion script
Id: cif_fix_values 3271 2015-04-21 07:52:19Z andrius 

 Adding full bibliography for 4513419--4513420.cif.
;
_cod_original_sg_symbol_H-M P2(1)/c
_cod_database_code 4513419

loop_
_symmetry_equiv_pos_as_xyz
'x, y, z'
'-x, y+1/2, -z+1/2'
'-x, -y, -z'
'x, -y-1/2, z-1/2'

loop_
_atom_site_label
_atom_site_type_symbol
_atom_site_fract_x
_atom_site_fract_y
_atom_site_fract_z
_atom_site_U_iso_or_equiv
_atom_site_adp_type
_atom_site_occupancy
_atom_site_symmetry_multiplicity
_atom_site_calc_flag
_atom_site_refinement_flags
_atom_site_disorder_assembly
_atom_site_disorder_group
Pb1 Pb 0.751791(15) 0.530781(5) 0.994235(19) 0.02342(6) Uani 1 1 d . . .
Pb2 Pb 0.732030(16) 0.717134(4) 0.975752(17) 0.01835(5) Uani 1 1 d . . .
O1 O 0.9784(3) 0.59461(8) 1.0990(3) 0.0179(6) Uani 1 1 d . . .
O2 O 1.1936(3) 0.52076(9) 1.1176(4) 0.0324(9) Uani 1 1 d . . .
O3 O 0.9753(3) 0.52210(9) 1.1212(4) 0.0313(9) Uani 1 1 d . . .
O4 O 0.8236(3) 0.65808(8) 0.7728(3) 0.0179(6) Uani 1 1 d . . .
O5 O 0.8401(3) 0.73080(8) 0.5500(3) 0.0222(7) Uani 1 1 d . . .
O6 O 0.8375(3) 0.73138(8) 0.7720(3) 0.0233(7) Uani 1 1 d . . .
O7 O 0.5303(3) 0.58628(8) 0.8874(3) 0.0206(7) Uani 1 1 d . . .
O8 O 0.3129(3) 0.51300(9) 0.8644(4) 0.0323(9) Uani 1 1 d . . .
O9 O 0.5321(3) 0.51395(9) 0.8702(4) 0.0341(9) Uani 1 1 d . . .
O10 O 0.6721(3) 0.66390(8) 1.1886(3) 0.0186(6) Uani 1 1 d . . .
O11 O 0.5925(3) 0.73967(8) 1.3733(3) 0.0224(7) Uani 1 1 d . . .
O12 O 0.5915(3) 0.73240(8) 1.1527(3) 0.0237(7) Uani 1 1 d . . .
C1 C 0.9954(4) 0.63136(11) 1.1049(5) 0.0186(9) Uani 1 1 d . . .
C2 C 0.9617(4) 0.64882(12) 1.2185(5) 0.0208(9) Uani 1 1 d . . .
C3 C 0.9812(5) 0.68531(12) 1.2279(6) 0.0276(11) Uani 1 1 d . . .
H3 H 0.9588 0.6977 1.3040 0.033 Uiso 1 1 calc R . .
C4 C 1.0325(5) 0.70363(13) 1.1282(6) 0.0310(12) Uani 1 1 d . . .
H4 H 1.0488 0.7283 1.1376 0.037 Uiso 1 1 calc R . .
C5 C 1.0603(4) 0.68616(12) 1.0140(5) 0.0256(10) Uani 1 1 d . . .
H5 H 1.0918 0.6992 0.9440 0.031 Uiso 1 1 calc R . .
C6 C 1.0426(4) 0.64969(12) 1.0005(5) 0.0218(9) Uani 1 1 d . . .
C7 C 0.8422(5) 0.62181(11) 0.7602(5) 0.0188(9) Uani 1 1 d . . .
C8 C 0.9657(5) 0.60798(12) 0.8073(5) 0.0202(9) Uani 1 1 d . . .
C9 C 0.9869(5) 0.57197(12) 0.7917(5) 0.0271(11) Uani 1 1 d . . .
H9 H 1.0703 0.5621 0.8237 0.032 Uiso 1 1 calc R . .
C10 C 0.8900(6) 0.55046(13) 0.7310(5) 0.0306(12) Uani 1 1 d . . .
H10 H 0.9069 0.5260 0.7193 0.037 Uiso 1 1 calc R . .
C11 C 0.7666(5) 0.56440(12) 0.6865(5) 0.0275(11) Uani 1 1 d . . .
H11 H 0.6989 0.5492 0.6467 0.033 Uiso 1 1 calc R . .
C12 C 0.7407(5) 0.60050(12) 0.6995(5) 0.0218(9) Uani 1 1 d . . .
C13 C 0.5104(4) 0.62278(11) 0.8660(5) 0.0209(10) Uani 1 1 d . . .
C14 C 0.5407(4) 0.63689(12) 0.7460(5) 0.0229(10) Uani 1 1 d . . .
C15 C 0.5069(5) 0.67184(12) 0.7164(6) 0.0279(11) Uani 1 1 d . . .
H15 H 0.5254 0.6819 0.6343 0.033 Uiso 1 1 calc R . .
C16 C 0.4471(5) 0.69205(13) 0.8043(6) 0.0305(12) Uani 1 1 d . . .
H16 H 0.4203 0.7156 0.7814 0.037 Uiso 1 1 calc R . .
C17 C 0.4261(5) 0.67803(13) 0.9264(6) 0.0295(11) Uani 1 1 d . . .
H17 H 0.3884 0.6926 0.9882 0.035 Uiso 1 1 calc R . .
C18 C 0.4582(4) 0.64338(12) 0.9618(5) 0.0233(10) Uani 1 1 d . . .
C19 C 0.6666(5) 0.62769(12) 1.2163(5) 0.0201(9) Uani 1 1 d . . .
C20 C 0.5496(5) 0.61011(13) 1.1737(5) 0.0251(10) Uani 1 1 d . . .
C21 C 0.5383(6) 0.57478(14) 1.2084(6) 0.0359(13) Uani 1 1 d . . .
H21 H 0.4585 0.5624 1.1817 0.043 Uiso 1 1 calc R . .
C22 C 0.6415(7) 0.55760(14) 1.2807(6) 0.0392(14) Uani 1 1 d . . .
H22 H 0.6323 0.5336 1.3058 0.047 Uiso 1 1 calc R . .
C23 C 0.7582(6) 0.57503(14) 1.3171(6) 0.0345(13) Uani 1 1 d . . .
H23 H 0.8294 0.5625 1.3653 0.041 Uiso 1 1 calc R . .
C24 C 0.7754(5) 0.61060(12) 1.2854(5) 0.0234(10) Uani 1 1 d . . .
C25 C 1.0730(5) 0.63179(13) 0.8732(5) 0.0248(10) Uani 1 1 d . . .
H25A H 1.0911 0.6503 0.8084 0.030 Uiso 1 1 calc R . .
H25B H 1.1543 0.6176 0.8940 0.030 Uiso 1 1 calc R . .
C26 C 0.6054(5) 0.61417(13) 0.6485(5) 0.0254(10) Uani 1 1 d . . .
H26A H 0.5475 0.5937 0.6229 0.030 Uiso 1 1 calc R . .
H26B H 0.6116 0.6282 0.5665 0.030 Uiso 1 1 calc R . .
C27 C 0.4356(5) 0.62958(14) 1.0972(6) 0.0296(11) Uani 1 1 d . . .
H27A H 0.3587 0.6135 1.0854 0.035 Uiso 1 1 calc R . .
H27B H 0.4124 0.6498 1.1522 0.035 Uiso 1 1 calc R . .
C28 C 0.9054(5) 0.62864(14) 1.3268(5) 0.0280(11) Uani 1 1 d . . .
H28A H 0.8944 0.6452 1.4007 0.034 Uiso 1 1 calc R . .
H28B H 0.9701 0.6105 1.3624 0.034 Uiso 1 1 calc R . .
C29 C 1.1000(4) 0.57613(12) 1.1311(6) 0.0258(10) Uani 1 1 d . . .
H29A H 1.1378 0.5823 1.2235 0.031 Uiso 1 1 calc R . .
H29B H 1.1628 0.5841 1.0700 0.031 Uiso 1 1 calc R . .
C30 C 1.0844(5) 0.53626(13) 1.1202(5) 0.0243(10) Uani 1 1 d . . .
C31 C 0.8415(5) 0.67616(12) 0.6512(5) 0.0214(9) Uani 1 1 d . . .
H31A H 0.7715 0.6687 0.5801 0.026 Uiso 1 1 calc R . .
H31B H 0.9271 0.6690 0.6234 0.026 Uiso 1 1 calc R . .
C32 C 0.8382(4) 0.71635(12) 0.6638(5) 0.0201(9) Uani 1 1 d . . .
C33 C 0.4081(5) 0.56807(13) 0.8609(6) 0.0305(12) Uani 1 1 d . . .
H33A H 0.3655 0.5748 0.7707 0.037 Uiso 1 1 calc R . .
H33B H 0.3495 0.5756 0.9267 0.037 Uiso 1 1 calc R . .
C34 C 0.4233(5) 0.52854(12) 0.8674(5) 0.0233(10) Uani 1 1 d . . .
C35 C 0.6606(5) 0.68507(12) 1.3042(5) 0.0230(10) Uani 1 1 d . . .
H35A H 0.7478 0.6866 1.3587 0.028 Uiso 1 1 calc R . .
H35B H 0.5995 0.6733 1.3591 0.028 Uiso 1 1 calc R . .
C36 C 0.6114(4) 0.72182(12) 1.2706(5) 0.0186(9) Uani 1 1 d . . .
N1 N 0.2487(4) 0.70177(14) 0.4831(5) 0.0368(11) Uani 1 1 d . A .
O13 O 0.1405(5) 0.70618(15) 0.6689(6) 0.0459(18) Uani 0.805(12) 1 d P A 1
O13' O 0.132(3) 0.6586(7) 0.549(3) 0.082(12) Uani 0.195(12) 1 d P A 2
C37 C 0.1811(6) 0.68866(17) 0.5764(7) 0.0432(15) Uani 1 1 d . . .
H37 H 0.1621 0.6640 0.5728 0.052 Uiso 0.805(12) 1 calc PR A 1
H37' H 0.1696 0.7012 0.6559 0.052 Uiso 0.195(12) 1 d PR A 2
C38 C 0.2852(8) 0.73876(18) 0.4836(9) 0.062(2) Uani 1 1 d . . .
H38A H 0.2460 0.7511 0.5545 0.093 Uiso 1 1 calc R A .
H38B H 0.2530 0.7493 0.3969 0.093 Uiso 1 1 calc R . .
H38C H 0.3812 0.7409 0.4997 0.093 Uiso 1 1 calc R . .
C39 C 0.2989(6) 0.67951(19) 0.3859(7) 0.0514(17) Uani 1 1 d . . .
H39A H 0.2675 0.6552 0.3953 0.077 Uiso 1 1 calc R A .
H39B H 0.3953 0.6798 0.4001 0.077 Uiso 1 1 calc R . .
H39C H 0.2681 0.6883 0.2958 0.077 Uiso 1 1 calc R . .
N2 N 0.2531(7) 0.54731(19) 0.4972(6) 0.0604(18) Uani 1 1 d . . .
O14 O 0.1774(11) 0.6017(4) 0.5161(14) 0.087(5) Uani 0.57(2) 1 d PDU B 1
C40 C 0.2714(14) 0.5827(5) 0.484(2) 0.067(6) Uani 0.57(2) 1 d PD B 1
H40 H 0.3480 0.5925 0.4542 0.080 Uiso 0.57(2) 1 calc PR B 1
O14' O 0.277(4) 0.6041(13) 0.483(4) 0.25(2) Uani 0.43(2) 1 d PDU B 2
C40' C 0.205(3) 0.5794(6) 0.520(3) 0.091(11) Uani 0.43(2) 1 d PD B 2
H40' H 0.1258 0.5833 0.5590 0.110 Uiso 0.43(2) 1 calc PR B 2
C41 C 0.1473(9) 0.5257(3) 0.5328(10) 0.090(3) Uani 1 1 d . B .
H41A H 0.1746 0.5008 0.5362 0.134 Uiso 0.57(2) 1 calc PR B 1
H41B H 0.0700 0.5286 0.4659 0.134 Uiso 0.57(2) 1 calc PR B 1
H41C H 0.1252 0.5329 0.6208 0.134 Uiso 0.57(2) 1 calc PR B 1
H41D H 0.1684 0.5007 0.5210 0.134 Uiso 0.43(2) 1 calc PR B 2
H41E H 0.0659 0.5316 0.4753 0.134 Uiso 0.43(2) 1 calc PR B 2
H41F H 0.1354 0.5300 0.6265 0.134 Uiso 0.43(2) 1 calc PR B 2
C42 C 0.3659(9) 0.5294(2) 0.4637(10) 0.077(3) Uani 1 1 d . B .
H42A H 0.3551 0.5038 0.4759 0.115 Uiso 0.57(2) 1 calc PR B 1
H42B H 0.4438 0.5376 0.5219 0.115 Uiso 0.57(2) 1 calc PR B 1
H42C H 0.3769 0.5342 0.3702 0.115 Uiso 0.57(2) 1 calc PR B 1
H42D H 0.3484 0.5039 0.4589 0.115 Uiso 0.43(2) 1 calc PR B 2
H42E H 0.4405 0.5340 0.5323 0.115 Uiso 0.43(2) 1 calc PR B 2
H42F H 0.3869 0.5378 0.3768 0.115 Uiso 0.43(2) 1 calc PR B 2

loop_
_atom_site_aniso_label
_atom_site_aniso_U_11
_atom_site_aniso_U_22
_atom_site_aniso_U_33
_atom_site_aniso_U_23
_atom_site_aniso_U_13
_atom_site_aniso_U_12
Pb1 0.01657(8) 0.01547(9) 0.03897(12) 0.00098(7) 0.00647(7) 0.00100(6)
Pb2 0.02556(9) 0.01281(8) 0.01717(9) 0.00033(6) 0.00463(7) 0.00011(6)
O1 0.0191(14) 0.0104(14) 0.0245(17) -0.0005(12) 0.0042(13) 0.0018(11)
O2 0.0202(16) 0.0174(17) 0.059(3) -0.0045(16) 0.0022(17) 0.0055(13)
O3 0.0199(16) 0.0149(17) 0.058(3) 0.0060(16) 0.0019(16) -0.0003(13)
O4 0.0255(15) 0.0099(14) 0.0187(15) 0.0002(11) 0.0042(13) -0.0003(12)
O5 0.0306(17) 0.0174(16) 0.0197(17) 0.0037(13) 0.0071(14) 0.0017(13)
O6 0.0322(17) 0.0184(16) 0.0208(17) -0.0008(13) 0.0094(14) 0.0000(13)
O7 0.0158(14) 0.0121(15) 0.0339(19) -0.0009(13) 0.0028(13) -0.0010(11)
O8 0.0213(16) 0.0203(18) 0.054(3) 0.0107(16) 0.0016(16) -0.0054(13)
O9 0.0233(16) 0.0129(16) 0.065(3) -0.0030(16) 0.0032(18) 0.0003(13)
O10 0.0247(15) 0.0127(15) 0.0194(16) -0.0007(12) 0.0064(13) 0.0014(12)
O11 0.0273(16) 0.0180(16) 0.0234(17) -0.0054(13) 0.0087(14) -0.0016(13)
O12 0.0324(17) 0.0163(16) 0.0232(18) -0.0005(13) 0.0066(14) 0.0023(13)
C1 0.0155(19) 0.013(2) 0.027(2) -0.0005(17) 0.0014(18) 0.0043(16)
C2 0.0176(19) 0.020(2) 0.025(2) -0.0002(18) 0.0013(18) 0.0030(17)
C3 0.026(2) 0.018(2) 0.037(3) -0.010(2) 0.000(2) 0.0049(19)
C4 0.023(2) 0.013(2) 0.056(4) -0.005(2) -0.002(2) 0.0018(18)
C5 0.022(2) 0.014(2) 0.040(3) 0.0047(19) 0.001(2) -0.0025(17)
C6 0.0148(18) 0.019(2) 0.031(3) -0.0013(19) -0.0006(18) 0.0031(17)
C7 0.025(2) 0.016(2) 0.016(2) -0.0007(16) 0.0079(18) 0.0010(17)
C8 0.026(2) 0.018(2) 0.019(2) 0.0011(17) 0.0088(18) 0.0035(18)
C9 0.036(3) 0.019(2) 0.029(3) 0.0004(19) 0.015(2) 0.009(2)
C10 0.050(3) 0.013(2) 0.032(3) 0.0002(19) 0.016(3) 0.005(2)
C11 0.039(3) 0.015(2) 0.030(3) -0.0036(19) 0.007(2) -0.007(2)
C12 0.028(2) 0.019(2) 0.019(2) 0.0006(17) 0.0067(19) 0.0018(18)
C13 0.0157(19) 0.013(2) 0.033(3) -0.0013(17) -0.0033(19) -0.0006(15)
C14 0.020(2) 0.017(2) 0.030(3) -0.0016(19) -0.0041(19) -0.0011(17)
C15 0.027(2) 0.017(2) 0.038(3) 0.006(2) -0.004(2) -0.0025(19)
C16 0.023(2) 0.016(2) 0.050(3) 0.000(2) -0.006(2) 0.0031(18)
C17 0.022(2) 0.019(2) 0.047(3) -0.012(2) 0.000(2) -0.0003(18)
C18 0.0152(19) 0.019(2) 0.035(3) -0.0051(19) 0.0017(19) -0.0017(17)
C19 0.026(2) 0.017(2) 0.019(2) 0.0027(17) 0.0102(19) 0.0025(17)
C20 0.028(2) 0.022(2) 0.028(3) -0.002(2) 0.015(2) -0.0022(19)
C21 0.049(3) 0.027(3) 0.035(3) -0.003(2) 0.018(3) -0.011(2)
C22 0.066(4) 0.014(2) 0.043(3) 0.007(2) 0.028(3) -0.002(2)
C23 0.053(3) 0.023(3) 0.031(3) 0.010(2) 0.018(3) 0.015(2)
C24 0.031(2) 0.021(2) 0.021(2) 0.0021(18) 0.012(2) 0.0067(19)
C25 0.020(2) 0.029(3) 0.027(3) 0.001(2) 0.0061(19) 0.0041(19)
C26 0.029(2) 0.024(2) 0.022(2) -0.0009(19) 0.000(2) -0.005(2)
C27 0.024(2) 0.024(3) 0.042(3) -0.006(2) 0.011(2) -0.0026(19)
C28 0.029(2) 0.034(3) 0.021(2) -0.001(2) 0.003(2) 0.011(2)
C29 0.019(2) 0.017(2) 0.041(3) -0.001(2) 0.000(2) 0.0026(17)
C30 0.020(2) 0.024(2) 0.028(3) -0.0010(19) 0.0014(19) 0.0047(18)
C31 0.031(2) 0.016(2) 0.018(2) 0.0023(17) 0.0056(19) -0.0011(18)
C32 0.0176(19) 0.021(2) 0.023(2) 0.0018(18) 0.0060(18) 0.0001(17)
C33 0.017(2) 0.018(2) 0.055(4) -0.005(2) 0.000(2) -0.0011(18)
C34 0.021(2) 0.021(2) 0.028(3) 0.0010(19) 0.0019(19) 0.0008(18)
C35 0.030(2) 0.022(2) 0.018(2) 0.0000(18) 0.0061(19) 0.0035(19)
C36 0.0164(18) 0.020(2) 0.020(2) -0.0039(17) 0.0042(17) -0.0028(16)
N1 0.024(2) 0.036(3) 0.053(3) 0.008(2) 0.012(2) 0.0024(18)
O13 0.034(3) 0.051(4) 0.056(4) 0.007(3) 0.016(3) 0.002(2)
O13' 0.11(3) 0.038(16) 0.10(3) 0.016(15) 0.05(2) 0.010(16)
C37 0.032(3) 0.036(3) 0.064(4) 0.006(3) 0.014(3) -0.005(2)
C38 0.063(4) 0.034(4) 0.096(6) 0.016(4) 0.037(4) -0.001(3)
C39 0.039(3) 0.058(4) 0.057(4) -0.008(3) 0.007(3) 0.004(3)
N2 0.079(5) 0.054(4) 0.044(4) -0.004(3) -0.013(3) 0.016(3)
O14 0.082(7) 0.063(7) 0.110(8) -0.001(5) -0.010(5) 0.006(5)
C40 0.035(7) 0.084(14) 0.074(14) 0.013(10) -0.020(7) 0.001(8)
O14' 0.25(2) 0.24(2) 0.25(2) -0.001(8) 0.030(8) 0.003(8)
C40' 0.15(3) 0.071(18) 0.054(13) 0.002(12) 0.000(17) 0.08(2)
C41 0.067(6) 0.128(9) 0.080(7) -0.038(6) 0.031(5) -0.004(6)
C42 0.073(6) 0.078(6) 0.084(7) 0.001(5) 0.033(5) -0.021(5)

loop_
_atom_type_symbol
_atom_type_description
_atom_type_scat_dispersion_real
_atom_type_scat_dispersion_imag
_atom_type_scat_source
C C 0.0033 0.0016 'International Tables Vol C Tables 4.2.6.8 and 6.1.1.4'
H H 0.0000 0.0000 'International Tables Vol C Tables 4.2.6.8 and 6.1.1.4'
N N 0.0061 0.0033 'International Tables Vol C Tables 4.2.6.8 and 6.1.1.4'
O O 0.0106 0.0060 'International Tables Vol C Tables 4.2.6.8 and 6.1.1.4'
Pb Pb -3.3944 10.1111 'International Tables Vol C Tables 4.2.6.8 and 6.1.1.4'

loop_
_geom_angle_atom_site_label_1
_geom_angle_atom_site_label_2
_geom_angle_atom_site_label_3
_geom_angle
_geom_angle_site_symmetry_1
_geom_angle_site_symmetry_3
O8 Pb1 O2 78.90(14) 3_667 3_767
O8 Pb1 O3 84.61(12) 3_667 .
O2 Pb1 O3 83.08(12) 3_767 .
O8 Pb1 O9 79.60(13) 3_667 .
O2 Pb1 O9 78.68(12) 3_767 .
O3 Pb1 O9 157.81(11) . .
O11 Pb2 O5 77.95(11) 4_575 4_576
O11 Pb2 O12 77.14(11) 4_575 .
O5 Pb2 O12 82.46(11) 4_576 .
O11 Pb2 O6 77.78(11) 4_575 .
O5 Pb2 O6 81.09(11) 4_576 .
O12 Pb2 O6 152.35(10) . .
C1 O1 C29 112.0(3) . .
C30 O2 Pb1 131.0(3) . 3_767
C30 O3 Pb1 135.0(3) . .
C7 O4 C31 111.0(3) . .
C32 O5 Pb2 126.2(3) . 4_575
C32 O6 Pb2 132.9(3) . .
C13 O7 C33 109.8(3) . .
C34 O8 Pb1 129.2(3) . 3_667
C34 O9 Pb1 130.1(3) . .
C19 O10 C35 112.1(3) . .
C36 O11 Pb2 125.9(3) . 4_576
C36 O12 Pb2 124.5(3) . .
C6 C1 O1 120.9(4) . .
C6 C1 C2 121.7(4) . .
O1 C1 C2 117.4(4) . .
C3 C2 C1 118.2(4) . .
C3 C2 C28 121.1(4) . .
C1 C2 C28 120.6(4) . .
C4 C3 C2 120.8(5) . .
C3 C4 C5 120.2(4) . .
C4 C5 C6 120.9(5) . .
C1 C6 C5 118.0(5) . .
C1 C6 C25 122.9(4) . .
C5 C6 C25 119.1(5) . .
O4 C7 C12 120.4(4) . .
O4 C7 C8 117.8(4) . .
C12 C7 C8 121.8(4) . .
C9 C8 C7 118.4(4) . .
C9 C8 C25 121.2(4) . .
C7 C8 C25 120.4(4) . .
C10 C9 C8 121.2(5) . .
C9 C10 C11 119.9(4) . .
C10 C11 C12 120.9(5) . .
C7 C12 C11 117.7(4) . .
C7 C12 C26 123.7(4) . .
C11 C12 C26 118.6(4) . .
C14 C13 C18 122.2(4) . .
C14 C13 O7 117.8(4) . .
C18 C13 O7 120.0(4) . .
C15 C14 C13 118.4(5) . .
C15 C14 C26 121.1(5) . .
C13 C14 C26 120.5(4) . .
C16 C15 C14 120.7(5) . .
C15 C16 C17 119.6(5) . .
C16 C17 C18 122.3(5) . .
C17 C18 C13 116.5(5) . .
C17 C18 C27 120.2(5) . .
C13 C18 C27 123.3(4) . .
C20 C19 C24 122.4(4) . .
C20 C19 O10 117.4(4) . .
C24 C19 O10 120.1(4) . .
C21 C20 C19 118.5(5) . .
C21 C20 C27 120.9(5) . .
C19 C20 C27 120.5(4) . .
C22 C21 C20 120.4(5) . .
C21 C22 C23 120.2(5) . .
C22 C23 C24 122.0(5) . .
C19 C24 C23 116.3(5) . .
C19 C24 C28 123.4(4) . .
C23 C24 C28 120.2(5) . .
C8 C25 C6 115.0(4) . .
C12 C26 C14 115.5(4) . .
C18 C27 C20 115.8(4) . .
C2 C28 C24 115.7(4) . .
O1 C29 C30 112.8(4) . .
O3 C30 O2 126.9(5) . .
O3 C30 C29 121.0(4) . .
O2 C30 C29 112.0(4) . .
O4 C31 C32 113.4(4) . .
O6 C32 O5 127.1(4) . .
O6 C32 C31 122.4(4) . .
O5 C32 C31 110.5(4) . .
O7 C33 C34 112.9(4) . .
O9 C34 O8 126.1(4) . .
O9 C34 C33 122.1(4) . .
O8 C34 C33 111.8(4) . .
O10 C35 C36 113.1(4) . .
O12 C36 O11 125.6(4) . .
O12 C36 C35 121.5(4) . .
O11 C36 C35 112.8(4) . .
C37 N1 C39 121.7(6) . .
C37 N1 C38 120.9(6) . .
C39 N1 C38 117.1(5) . .
O13 C37 O13' 118.3(15) . .
O13 C37 N1 125.3(6) . .
O13' C37 N1 114.4(16) . .
C40' N2 C42 143.6(16) . .
C40 N2 C42 108.8(9) . .
C40' N2 C41 99.4(15) . .
C40 N2 C41 134.4(9) . .
C42 N2 C41 116.7(7) . .
O14 C40 N2 114.4(17) . .
O14' C40' N2 111(4) . .

loop_
_geom_bond_atom_site_label_1
_geom_bond_atom_site_label_2
_geom_bond_distance
_geom_bond_site_symmetry_2
Pb1 O8 2.332(3) 3_667
Pb1 O2 2.352(3) 3_767
Pb1 O3 2.501(3) .
Pb1 O9 2.515(4) .
Pb2 O11 2.325(3) 4_575
Pb2 O5 2.334(3) 4_576
Pb2 O12 2.494(3) .
Pb2 O6 2.494(3) .
O1 C1 1.400(5) .
O1 C29 1.430(5) .
O2 C30 1.266(5) .
O2 Pb1 2.352(3) 3_767
O3 C30 1.240(6) .
O4 C7 1.392(5) .
O4 C31 1.434(5) .
O5 C32 1.272(6) .
O5 Pb2 2.334(3) 4_575
O6 C32 1.229(6) .
O7 C13 1.407(5) .
O7 C33 1.423(5) .
O8 C34 1.271(6) .
O8 Pb1 2.332(3) 3_667
O9 C34 1.240(6) .
O10 C19 1.399(5) .
O10 C35 1.429(5) .
O11 C36 1.270(5) .
O11 Pb2 2.325(3) 4_576
O12 C36 1.245(6) .
C1 C6 1.394(7) .
C1 C2 1.401(6) .
C2 C3 1.395(6) .
C2 C28 1.503(7) .
C3 C4 1.377(8) .
C4 C5 1.386(8) .
C5 C6 1.394(6) .
C6 C25 1.516(7) .
C7 C12 1.395(6) .
C7 C8 1.395(6) .
C8 C9 1.390(6) .
C8 C25 1.509(7) .
C9 C10 1.367(8) .
C10 C11 1.391(8) .
C11 C12 1.399(6) .
C12 C26 1.508(7) .
C13 C14 1.391(7) .
C13 C18 1.397(7) .
C14 C15 1.388(6) .
C14 C26 1.517(7) .
C15 C16 1.370(8) .
C16 C17 1.380(8) .
C17 C18 1.386(7) .
C18 C27 1.504(7) .
C19 C20 1.390(7) .
C19 C24 1.397(7) .
C20 C21 1.388(7) .
C20 C27 1.508(7) .
C21 C22 1.370(9) .
C22 C23 1.374(9) .
C23 C24 1.398(7) .
C24 C28 1.507(7) .
C29 C30 1.518(6) .
C31 C32 1.525(6) .
C33 C34 1.502(6) .
C35 C36 1.501(6) .
N1 C37 1.330(8) .
N1 C39 1.434(8) .
N1 C38 1.446(8) .
O13 C37 1.255(8) .
O13' C37 1.26(3) .
N2 C40' 1.34(2) .
N2 C40 1.36(2) .
N2 C42 1.416(10) .
N2 C41 1.438(11) .
O14 C40 1.271(6) .
O14' C40' 1.277(6) .
